data_4514080
loop_
_publ_author_name
'Kim, Jaewoon'
'Hong, Soon Hyeok'

_publ_section_title
;
 Ligand-Promoted Direct C--H Arylation of Simple Arenes: Evidence for a
 Cooperative Bimetallic Mechanism
;
_journal_issue 5
_journal_name_full 'ACS Catalysis'
_journal_page_first 3336
_journal_paper_doi 10.1021/acscatal.7b00397
_journal_volume 7
_journal_year 2017
_chemical_formula_moiety 'C38 H52 N2 O2 Pd'
_chemical_formula_sum 'C38 H52 N2 O2 Pd'
_chemical_formula_weight 675.21
_chemical_name_systematic
;
 ?
;
_space_group_crystal_system monoclinic
_space_group_IT_number 14
_space_group_name_Hall '-P 2ybc'
_space_group_name_H-M_alt 'P 1 21/c 1'
_symmetry_space_group_name_Hall '-P 2ybc'
_symmetry_space_group_name_H-M 'P 1 21/c 1'
_atom_sites_solution_hydrogens geom
_atom_sites_solution_primary direct
_audit_creation_date 2016-11-10
_audit_creation_method
;
Olex2 1.2
(compiled 2016.09.09 svn.r3337 for OlexSys, GUI svn.r5227)
;
_cell_angle_alpha 90
_cell_angle_beta 99.4700(6)
_cell_angle_gamma 90
_cell_formula_units_Z 4
_cell_length_a 12.47076(8)
_cell_length_b 21.63215(13)
_cell_length_c 13.10657(8)
_cell_measurement_reflns_used 44575
_cell_measurement_temperature 100.0(3)
_cell_measurement_theta_max 76.3970
_cell_measurement_theta_min 4.1260
_cell_volume 3487.57(4)
_computing_cell_refinement 'CrysAlisPro 1.171.38.43d (Rigaku OD, 2015)'
_computing_data_collection 'CrysAlisPro 1.171.38.43d (Rigaku OD, 2015)'
_computing_data_reduction 'CrysAlisPro 1.171.38.43d (Rigaku OD, 2015)'
_computing_molecular_graphics 'Olex2 (Dolomanov et al., 2009)'
_computing_publication_material 'Olex2 (Dolomanov et al., 2009)'
_computing_structure_refinement 'ShelXL (Sheldrick, 2015)'
_computing_structure_solution 'ShelXS (Sheldrick, 2008)'
_diffrn_ambient_environment N~2~
_diffrn_ambient_temperature 100.0(3)
_diffrn_detector 'CCD plate'
_diffrn_detector_area_resol_mean 5.2262
_diffrn_detector_type AtlasS2
_diffrn_measured_fraction_theta_full 1.000
_diffrn_measured_fraction_theta_max 0.997
_diffrn_measurement_details
;
List of Runs (angles in degrees, time in seconds):

  # Type    Start    End  Width  t~exp~   \w     \q     \k     \f   Frames
--------------------------------------------------------------------------
  1  \w    -69.00  32.00   1.00    1.00    --  -41.24  57.00 -30.00  101
  2  \w   -117.00  -9.00   1.00    1.00    --  -41.24 -77.00-150.00  108
  3  \w      1.00  82.00   1.00    1.00    --   41.24 -99.00-120.00   81
  4  \w     23.00  97.00   1.00    1.00    --   41.24-125.00  56.00   74
  5  \w     17.00 116.00   1.00    1.00    --   41.24  38.00-180.00   99
  6  \w    -33.00  66.00   1.00    1.00    --   41.24 -38.00  30.00   99
  7  \w     39.00 138.00   1.00    1.79    --  112.00 -45.00  30.00   99
  8  \w     36.00 116.00   1.00    1.79    --  112.00-111.00 -30.00   80
  9  \w     29.00 109.00   1.00    1.79    --  112.00 -94.00  60.00   80
 10  \w     36.00 145.00   1.00    1.79    --  112.00 -77.00 -30.00  109
 11  \w     86.00 178.00   1.00    1.79    --  112.00  45.00 -30.00   92
 12  \w     29.00 109.00   1.00    1.79    --  112.00 -94.00 -30.00   80
 13  \w     84.00 178.00   1.00    1.79    --  112.00  30.00  60.00   94
 14  \w     36.00 116.00   1.00    1.79    --  112.00-111.00  60.00   80
 15  \w     36.00 140.00   1.00    1.79    --  112.00 -30.00 120.00  104
 16  \w     39.00 138.00   1.00    1.79    --  112.00 -45.00-120.00   99
 17  \w     36.00 116.00   1.00    1.79    --  112.00-111.00 -60.00   80
 18  \w     36.00 116.00   1.00    1.79    --  112.00-111.00-150.00   80
 19  \w     29.00 109.00   1.00    1.79    --  112.00 -94.00 120.00   80
 20  \w     30.00 165.00   1.00    1.79    --  112.00 -15.00  60.00  135
 21  \w     29.00 109.00   1.00    1.79    --  112.00 -94.00 150.00   80
 22  \w     36.00 116.00   1.00    1.79    --  112.00-111.00 -90.00   80
 23  \w     29.00 109.00   1.00    1.79    --  112.00 -94.00-180.00   80
 24  \w     39.00 138.00   1.00    1.79    --  112.00 -45.00 120.00   99
 25  \w     36.00 116.00   1.00    1.79    --  112.00-111.00 120.00   80
 26  \w     36.00 145.00   1.00    1.79    --  112.00 -77.00-150.00  109
 27  \w     86.00 178.00   1.00    1.79    --  112.00  45.00  60.00   92
 28  \w     24.00 178.00   1.00    1.79    --  112.00   0.00 -60.00  154
 29  \w   -113.00 -13.00   1.00    1.00    --  -41.24 -57.00   0.00  100
 30  \w    -96.00  -2.00   1.00    1.00    --  -41.24 125.00 133.00   94
 31  \w   -117.00  -9.00   1.00    1.00    --  -41.24 -77.00 -30.00  108
 32  \w   -113.00 -13.00   1.00    1.00    --  -41.24 -57.00-120.00  100
 33  \w   -117.00  -9.00   1.00    1.00    --  -41.24 -77.00  90.00  108
 34  \w   -113.00 -13.00   1.00    1.00    --  -41.24 -57.00  90.00  100
 35  \w      9.00 117.00   1.00    1.00    --   41.24  77.00-180.00  108
 36  \w     84.00 178.00   1.00    1.79    --  112.00  30.00 150.00   94
;
_diffrn_measurement_device 'four-circle diffractometer'
_diffrn_measurement_device_type 'SuperNova, Dual, Cu at zero, AtlasS2'
_diffrn_measurement_method '\w scans'
_diffrn_orient_matrix_type 'CrysAlisPro convention (1999,Acta A55,543-557)'
_diffrn_orient_matrix_UB_11 0.1072257000
_diffrn_orient_matrix_UB_12 -0.0062493000
_diffrn_orient_matrix_UB_13 -0.0431440000
_diffrn_orient_matrix_UB_21 0.0140684000
_diffrn_orient_matrix_UB_22 0.0707862000
_diffrn_orient_matrix_UB_23 0.0043302000
_diffrn_orient_matrix_UB_31 0.0632122000
_diffrn_orient_matrix_UB_32 -0.0050755000
_diffrn_orient_matrix_UB_33 0.1109133000
_diffrn_radiation_monochromator mirror
_diffrn_radiation_probe x-ray
_diffrn_radiation_type CuK\a
_diffrn_radiation_wavelength 1.54184
_diffrn_reflns_av_R_equivalents 0.0397
_diffrn_reflns_av_unetI/netI 0.0165
_diffrn_reflns_Laue_measured_fraction_full 1.000
_diffrn_reflns_Laue_measured_fraction_max 0.997
_diffrn_reflns_limit_h_max 15
_diffrn_reflns_limit_h_min -15
_diffrn_reflns_limit_k_max 27
_diffrn_reflns_limit_k_min -27
_diffrn_reflns_limit_l_max 16
_diffrn_reflns_limit_l_min -11
_diffrn_reflns_number 70688
_diffrn_reflns_point_group_measured_fraction_full 1.000
_diffrn_reflns_point_group_measured_fraction_max 0.997
_diffrn_reflns_theta_full 67.684
_diffrn_reflns_theta_max 76.610
_diffrn_reflns_theta_min 3.593
_diffrn_source 'micro-focus sealed X-ray tube'
_diffrn_source_type 'SuperNova (Cu) X-ray Source'
_exptl_absorpt_coefficient_mu 4.542
_exptl_absorpt_correction_T_max 1.00000
_exptl_absorpt_correction_T_min 0.68147
_exptl_absorpt_correction_type multi-scan
_exptl_absorpt_process_details
;
CrysAlisPro 1.171.38.43d (Rigaku Oxford Diffraction, 2015)
Empirical absorption correction using spherical harmonics,
 implemented in SCALE3 ABSPACK scaling algorithm.
;
_exptl_crystal_colour 'clear light bronze'
_exptl_crystal_density_diffrn 1.286
_exptl_crystal_description block
_exptl_crystal_F_000 1424
_exptl_crystal_size_max 0.262
_exptl_crystal_size_mid 0.079
_exptl_crystal_size_min 0.073
_refine_diff_density_max 0.713
_refine_diff_density_min -0.713
_refine_diff_density_rms 0.055
_refine_ls_extinction_method none
_refine_ls_goodness_of_fit_ref 1.030
_refine_ls_hydrogen_treatment constr
_refine_ls_matrix_type full
_refine_ls_number_parameters 400
_refine_ls_number_reflns 7324
_refine_ls_number_restraints 0
_refine_ls_restrained_S_all 1.030
_refine_ls_R_factor_all 0.0259
_refine_ls_R_factor_gt 0.0247
_refine_ls_shift/su_max 0.001
_refine_ls_shift/su_mean 0.000
_refine_ls_structure_factor_coef Fsqd
_refine_ls_weighting_details 'w=1/[\s^2^(Fo^2^)+(0.0260P)^2^+3.5390P] where P=(Fo^2^+2Fc^2^)/3'
_refine_ls_weighting_scheme calc
_refine_ls_wR_factor_gt 0.0608
_refine_ls_wR_factor_ref 0.0616
_reflns_Friedel_coverage 0.000
_reflns_number_gt 7034
_reflns_number_total 7324
_reflns_threshold_expression 'I > 2\s(I)'
_cod_data_source_file cs7b00397_si_002.cif
_cod_data_source_block exp_426
_cod_depositor_comments 'Adding full bibliography for 4514080.cif.'
_cod_original_cell_volume 3487.56(4)
_cod_database_code 4514080
_shelxl_version_number 2014-3
_chemical_oxdiff_formula C38H52N2O2Pd1
_chemical_oxdiff_usercomment kjw11-57/DCM
_shelx_space_group_comment
;
The symmetry employed for this shelxl refinement is uniquely defined
by the following loop, which should always be used as a source of
symmetry information in preference to the above space-group names.
They are only intended as comments.
;
_reflns_odcompleteness_completeness 99.97
_reflns_odcompleteness_iscentric 1
_reflns_odcompleteness_theta 74.33
_olex2_refinement_description
;
1. Fixed Uiso
 At 1.2 times of:
  All C(H) groups
 At 1.5 times of:
  All C(H,H,H) groups
2.a Ternary CH refined with riding coordinates:
 C12(H12), C21(H21), C9(H9), C24(H24)
2.b Aromatic/amide H refined with riding coordinates:
 C7(H7), C29(H29), C17(H17), C31(H31), C2(H2), C1(H1), C32(H32), C19(H19),
 C6(H6), C28(H28), C5(H5), C18(H18)
2.c Idealised Me refined as rotating group:
 C22(H22A,H22B,H22C), C23(H23A,H23B,H23C), C33(H33A,H33B,H33C), C26(H26A,H26B,
 H26C), C14(H14A,H14B,H14C), C11(H11A,H11B,H11C), C13(H13A,H13B,H13C), C10(H10A,
 H10B,H10C), C25(H25A,H25B,H25C), C38(H38A,H38B,H38C), C37(H37A,H37B,H37C),
 C36(H36A,H36B,H36C)
;
_olex2_submission_special_instructions 'No special instructions were received'
_oxdiff_exptl_absorpt_empirical_details
;
Empirical correction (ABSPACK) includes:
- Absorption correction using spherical harmonics
- Frame scaling
;
_oxdiff_exptl_absorpt_empirical_full_max 1.333
_oxdiff_exptl_absorpt_empirical_full_min 0.795

loop_
_space_group_symop_operation_xyz
'x, y, z'
'-x, y+1/2, -z+1/2'
'-x, -y, -z'
'x, -y-1/2, z-1/2'

loop_
_atom_site_label
_atom_site_type_symbol
_atom_site_fract_x
_atom_site_fract_y
_atom_site_fract_z
_atom_site_U_iso_or_equiv
_atom_site_adp_type
_atom_site_occupancy
_atom_site_site_symmetry_order
_atom_site_calc_flag
_atom_site_refinement_flags_posn
Pd1 Pd 0.33584(2) 0.16626(2) 0.39391(2) 0.01533(4) Uani 1 1 d .
O1 O 0.24300(10) 0.10423(6) 0.30526(9) 0.0212(2) Uani 1 1 d .
N1 N 0.41702(11) 0.22477(6) 0.50372(11) 0.0159(3) Uani 1 1 d .
O2 O 0.22791(12) 0.16062(6) 0.16073(11) 0.0302(3) Uani 1 1 d .
N2 N 0.21230(11) 0.19060(6) 0.48095(11) 0.0163(3) Uani 1 1 d .
C7 C -0.07330(15) 0.16867(9) 0.35754(15) 0.0234(4) Uani 1 1 d .
H7 H -0.1243 0.1855 0.3028 0.028 Uiso 1 1 calc R
C27 C 0.45893(13) 0.14112(8) 0.32285(13) 0.0181(3) Uani 1 1 d .
C3 C 0.10269(13) 0.16789(7) 0.46233(13) 0.0171(3) Uani 1 1 d .
C29 C 0.61651(14) 0.16170(8) 0.24062(13) 0.0199(3) Uani 1 1 d .
H29 H 0.6648 0.1910 0.2187 0.024 Uiso 1 1 calc R
C22 C 0.37152(16) 0.33565(9) 0.33790(16) 0.0285(4) Uani 1 1 d .
H22A H 0.3049 0.3605 0.3276 0.043 Uiso 1 1 calc GR
H22B H 0.3525 0.2917 0.3370 0.043 Uiso 1 1 calc GR
H22C H 0.4131 0.3443 0.2823 0.043 Uiso 1 1 calc GR
C12 C 0.15442(15) 0.09047(8) 0.60957(14) 0.0236(4) Uani 1 1 d .
H12 H 0.1969 0.1252 0.6469 0.028 Uiso 1 1 calc R
C17 C 0.64315(15) 0.32686(8) 0.46174(14) 0.0223(4) Uani 1 1 d .
H17 H 0.6551 0.3672 0.4373 0.027 Uiso 1 1 calc R
C31 C 0.55742(15) 0.05772(9) 0.25427(14) 0.0236(4) Uani 1 1 d .
H31 H 0.5652 0.0148 0.2423 0.028 Uiso 1 1 calc R
C20 C 0.61271(13) 0.20744(8) 0.53442(13) 0.0180(3) Uani 1 1 d .
C35 C 0.15509(15) 0.05719(9) 0.14960(15) 0.0252(4) Uani 1 1 d .
C21 C 0.44061(14) 0.35204(8) 0.44276(14) 0.0215(3) Uani 1 1 d .
H21 H 0.3932 0.3463 0.4966 0.026 Uiso 1 1 calc R
C2 C 0.36096(13) 0.24422(7) 0.57139(13) 0.0168(3) Uani 1 1 d .
H2 H 0.3920 0.2705 0.6264 0.020 Uiso 1 1 calc R
C1 C 0.24689(13) 0.22414(8) 0.56017(13) 0.0177(3) Uani 1 1 d .
H1 H 0.2016 0.2354 0.6087 0.021 Uiso 1 1 calc R
C9 C 0.06538(14) 0.24922(9) 0.32150(14) 0.0235(4) Uani 1 1 d .
H9 H 0.1436 0.2436 0.3153 0.028 Uiso 1 1 calc R
C8 C 0.03111(13) 0.19378(8) 0.37985(13) 0.0195(3) Uani 1 1 d .
C23 C 0.47279(17) 0.42015(9) 0.44481(16) 0.0284(4) Uani 1 1 d .
H23A H 0.5180 0.4279 0.3917 0.043 Uiso 1 1 calc GR
H23B H 0.5138 0.4305 0.5130 0.043 Uiso 1 1 calc GR
H23C H 0.4072 0.4458 0.4311 0.043 Uiso 1 1 calc GR
C15 C 0.52539(13) 0.24801(8) 0.50540(12) 0.0160(3) Uani 1 1 d .
C34 C 0.21342(13) 0.11338(8) 0.20827(14) 0.0214(3) Uani 1 1 d .
C32 C 0.47258(14) 0.07805(8) 0.30308(14) 0.0224(4) Uani 1 1 d .
H32 H 0.4233 0.0488 0.3233 0.027 Uiso 1 1 calc R
C19 C 0.71627(14) 0.22862(9) 0.52548(14) 0.0226(4) Uani 1 1 d .
H19 H 0.7774 0.2025 0.5453 0.027 Uiso 1 1 calc R
C16 C 0.53758(14) 0.30853(8) 0.47051(13) 0.0187(3) Uani 1 1 d .
C4 C 0.07409(14) 0.11858(8) 0.52183(13) 0.0187(3) Uani 1 1 d .
C33 C 0.72380(15) 0.07647(10) 0.17174(15) 0.0278(4) Uani 1 1 d .
H33A H 0.7558 0.1115 0.1400 0.042 Uiso 1 1 calc GR
H33B H 0.6966 0.0460 0.1183 0.042 Uiso 1 1 calc GR
H33C H 0.7792 0.0572 0.2238 0.042 Uiso 1 1 calc GR
C26 C 0.66339(15) 0.09295(9) 0.54026(15) 0.0260(4) Uani 1 1 d .
H26A H 0.6499 0.0928 0.4645 0.039 Uiso 1 1 calc GR
H26B H 0.6426 0.0529 0.5659 0.039 Uiso 1 1 calc GR
H26C H 0.7408 0.1004 0.5651 0.039 Uiso 1 1 calc GR
C6 C -0.10325(14) 0.11970(9) 0.41412(15) 0.0248(4) Uani 1 1 d .
H6 H -0.1742 0.1027 0.3971 0.030 Uiso 1 1 calc R
C30 C 0.63088(14) 0.09907(9) 0.22279(13) 0.0224(4) Uani 1 1 d .
C28 C 0.53201(14) 0.18219(8) 0.29035(13) 0.0189(3) Uani 1 1 d .
H28 H 0.5244 0.2252 0.3022 0.023 Uiso 1 1 calc R
C24 C 0.59610(14) 0.14418(8) 0.57981(14) 0.0217(3) Uani 1 1 d .
H24 H 0.5176 0.1331 0.5601 0.026 Uiso 1 1 calc R
C14 C 0.23535(16) 0.04846(9) 0.56637(17) 0.0304(4) Uani 1 1 d .
H14A H 0.1962 0.0139 0.5288 0.046 Uiso 1 1 calc GR
H14B H 0.2887 0.0324 0.6235 0.046 Uiso 1 1 calc GR
H14C H 0.2728 0.0722 0.5192 0.046 Uiso 1 1 calc GR
C5 C -0.03118(14) 0.09504(8) 0.49531(14) 0.0224(4) Uani 1 1 d .
H5 H -0.0536 0.0615 0.5337 0.027 Uiso 1 1 calc R
C18 C 0.73100(14) 0.28720(9) 0.48805(14) 0.0245(4) Uani 1 1 d .
H18 H 0.8018 0.3005 0.4802 0.029 Uiso 1 1 calc R
C11 C 0.05643(18) 0.30853(9) 0.38390(17) 0.0333(4) Uani 1 1 d .
H11A H -0.0199 0.3160 0.3894 0.050 Uiso 1 1 calc GR
H11B H 0.0845 0.3435 0.3488 0.050 Uiso 1 1 calc GR
H11C H 0.0990 0.3039 0.4533 0.050 Uiso 1 1 calc GR
C13 C 0.09943(17) 0.05575(9) 0.68833(15) 0.0295(4) Uani 1 1 d .
H13A H 0.0414 0.0814 0.7080 0.044 Uiso 1 1 calc GR
H13B H 0.1532 0.0465 0.7498 0.044 Uiso 1 1 calc GR
H13C H 0.0685 0.0170 0.6577 0.044 Uiso 1 1 calc GR
C10 C 0.00126(16) 0.25593(10) 0.21220(15) 0.0314(4) Uani 1 1 d .
H10A H 0.0069 0.2176 0.1735 0.047 Uiso 1 1 calc GR
H10B H 0.0310 0.2903 0.1770 0.047 Uiso 1 1 calc GR
H10C H -0.0753 0.2642 0.2160 0.047 Uiso 1 1 calc GR
C25 C 0.6218(2) 0.14757(10) 0.69764(16) 0.0353(5) Uani 1 1 d .
H25A H 0.6989 0.1573 0.7191 0.053 Uiso 1 1 calc GR
H25B H 0.6055 0.1077 0.7271 0.053 Uiso 1 1 calc GR
H25C H 0.5774 0.1799 0.7224 0.053 Uiso 1 1 calc GR
C38 C 0.03531(17) 0.07472(12) 0.1195(2) 0.0420(5) Uani 1 1 d .
H38A H 0.0046 0.0836 0.1821 0.063 Uiso 1 1 calc GR
H38B H -0.0044 0.0403 0.0820 0.063 Uiso 1 1 calc GR
H38C H 0.0290 0.1115 0.0752 0.063 Uiso 1 1 calc GR
C37 C 0.1652(2) -0.00112(10) 0.21625(19) 0.0431(6) Uani 1 1 d .
H37A H 0.2422 -0.0117 0.2364 0.065 Uiso 1 1 calc GR
H37B H 0.1272 -0.0353 0.1767 0.065 Uiso 1 1 calc GR
H37C H 0.1328 0.0063 0.2784 0.065 Uiso 1 1 calc GR
C36 C 0.2055(2) 0.04578(12) 0.05270(18) 0.0406(5) Uani 1 1 d .
H36A H 0.1991 0.0833 0.0102 0.061 Uiso 1 1 calc GR
H36B H 0.1673 0.0117 0.0129 0.061 Uiso 1 1 calc GR
H36C H 0.2824 0.0350 0.0728 0.061 Uiso 1 1 calc GR

loop_
_atom_site_aniso_label
_atom_site_aniso_U_11
_atom_site_aniso_U_22
_atom_site_aniso_U_33
_atom_site_aniso_U_23
_atom_site_aniso_U_13
_atom_site_aniso_U_12
Pd1 0.01099(6) 0.01666(7) 0.01752(7) -0.00197(4) -0.00002(4) -0.00178(4)
O1 0.0187(6) 0.0229(6) 0.0211(6) -0.0032(5) 0.0004(5) -0.0064(5)
N1 0.0124(6) 0.0160(6) 0.0179(7) 0.0003(5) -0.0017(5) -0.0003(5)
O2 0.0310(7) 0.0254(7) 0.0302(7) 0.0054(5) -0.0066(6) -0.0074(5)
N2 0.0109(6) 0.0167(7) 0.0206(7) 0.0016(5) 0.0002(5) -0.0001(5)
C7 0.0144(8) 0.0315(10) 0.0230(9) -0.0006(7) -0.0011(7) -0.0006(7)
C27 0.0121(7) 0.0239(9) 0.0174(8) -0.0027(6) -0.0004(6) 0.0004(6)
C3 0.0109(7) 0.0191(8) 0.0213(8) -0.0034(6) 0.0030(6) -0.0016(6)
C29 0.0150(8) 0.0269(9) 0.0165(8) 0.0024(6) -0.0010(6) 0.0001(6)
C22 0.0231(9) 0.0293(10) 0.0301(10) 0.0034(8) -0.0046(8) 0.0018(7)
C12 0.0240(9) 0.0181(8) 0.0267(9) 0.0006(7) -0.0020(7) -0.0030(7)
C17 0.0215(9) 0.0241(9) 0.0211(9) -0.0029(7) 0.0034(7) -0.0064(7)
C31 0.0232(9) 0.0236(9) 0.0222(9) -0.0047(7) -0.0014(7) 0.0042(7)
C20 0.0140(8) 0.0230(8) 0.0160(8) -0.0035(6) -0.0004(6) 0.0002(6)
C35 0.0223(9) 0.0264(9) 0.0254(9) -0.0046(7) -0.0006(7) -0.0065(7)
C21 0.0197(8) 0.0212(8) 0.0231(9) 0.0019(7) 0.0022(7) 0.0007(7)
C2 0.0140(8) 0.0164(7) 0.0187(8) -0.0002(6) -0.0015(6) -0.0006(6)
C1 0.0129(7) 0.0173(8) 0.0227(8) 0.0002(6) 0.0028(6) 0.0006(6)
C9 0.0151(8) 0.0285(9) 0.0259(9) 0.0065(7) 0.0009(7) 0.0007(7)
C8 0.0130(8) 0.0236(8) 0.0216(8) -0.0007(7) 0.0018(6) 0.0005(6)
C23 0.0307(10) 0.0216(9) 0.0319(10) 0.0017(7) 0.0020(8) 0.0008(7)
C15 0.0115(7) 0.0198(8) 0.0158(7) -0.0037(6) -0.0004(6) -0.0023(6)
C34 0.0125(7) 0.0260(9) 0.0240(9) 0.0018(7) -0.0019(6) -0.0044(6)
C32 0.0201(8) 0.0222(9) 0.0239(9) -0.0017(7) 0.0003(7) -0.0004(7)
C19 0.0132(8) 0.0303(9) 0.0233(9) -0.0042(7) 0.0000(6) 0.0014(7)
C16 0.0167(8) 0.0199(8) 0.0184(8) -0.0029(6) 0.0002(6) -0.0018(6)
C4 0.0171(8) 0.0180(8) 0.0207(8) -0.0033(6) 0.0021(6) -0.0005(6)
C33 0.0226(9) 0.0359(10) 0.0243(9) -0.0012(8) 0.0020(7) 0.0094(8)
C26 0.0250(9) 0.0258(9) 0.0271(9) 0.0013(7) 0.0041(7) 0.0067(7)
C6 0.0135(8) 0.0311(10) 0.0294(9) -0.0053(8) 0.0028(7) -0.0066(7)
C30 0.0181(8) 0.0304(9) 0.0169(8) -0.0019(7) -0.0024(6) 0.0060(7)
C28 0.0167(8) 0.0212(8) 0.0172(8) -0.0011(6) -0.0019(6) 0.0016(6)
C24 0.0175(8) 0.0225(9) 0.0248(9) 0.0021(7) 0.0024(7) 0.0039(7)
C14 0.0227(9) 0.0253(9) 0.0426(12) 0.0077(8) 0.0032(8) 0.0031(7)
C5 0.0196(8) 0.0226(8) 0.0256(9) -0.0021(7) 0.0054(7) -0.0063(7)
C18 0.0137(8) 0.0329(10) 0.0273(9) -0.0053(8) 0.0042(7) -0.0064(7)
C11 0.0354(11) 0.0254(10) 0.0376(11) 0.0060(8) 0.0014(9) -0.0006(8)
C13 0.0382(11) 0.0218(9) 0.0273(10) 0.0022(7) 0.0023(8) -0.0020(8)
C10 0.0245(9) 0.0407(11) 0.0279(10) 0.0100(8) 0.0013(8) 0.0017(8)
C25 0.0488(13) 0.0336(11) 0.0250(10) 0.0043(8) 0.0112(9) 0.0102(10)
C38 0.0213(10) 0.0477(13) 0.0539(14) -0.0159(11) -0.0028(9) -0.0087(9)
C37 0.0560(15) 0.0267(11) 0.0428(13) -0.0025(9) -0.0029(11) -0.0172(10)
C36 0.0403(12) 0.0447(13) 0.0380(12) -0.0148(10) 0.0097(10) -0.0105(10)

loop_
_atom_type_symbol
_atom_type_description
_atom_type_scat_dispersion_real
_atom_type_scat_dispersion_imag
_atom_type_scat_source
C C 0.0181 0.0091 'International Tables Vol C Tables 4.2.6.8 and 6.1.1.4'
H H 0.0000 0.0000 'International Tables Vol C Tables 4.2.6.8 and 6.1.1.4'
N N 0.0311 0.0180 'International Tables Vol C Tables 4.2.6.8 and 6.1.1.4'
O O 0.0492 0.0322 'International Tables Vol C Tables 4.2.6.8 and 6.1.1.4'
Pd Pd 0.1215 3.9337 'International Tables Vol C Tables 4.2.6.8 and 6.1.1.4'

loop_
_geom_angle_atom_site_label_1
_geom_angle_atom_site_label_2
_geom_angle_atom_site_label_3
_geom_angle
O1 Pd1 N1 170.41(5)
O1 Pd1 N2 94.36(5)
N1 Pd1 N2 77.81(5)
C27 Pd1 O1 87.85(6)
C27 Pd1 N1 99.58(6)
C27 Pd1 N2 175.40(6)
C34 O1 Pd1 121.00(11)
C2 N1 Pd1 115.05(11)
C2 N1 C15 119.38(14)
C15 N1 Pd1 125.42(11)
C3 N2 Pd1 125.27(11)
C1 N2 Pd1 113.42(11)
C1 N2 C3 121.04(14)
C8 C7 H7 119.6
C6 C7 H7 119.6
C6 C7 C8 120.78(17)
C32 C27 Pd1 118.45(13)
C28 C27 Pd1 124.20(13)
C28 C27 C32 117.35(16)
C8 C3 N2 117.55(15)
C8 C3 C4 123.06(15)
C4 C3 N2 119.23(15)
C30 C29 H29 119.5
C30 C29 C28 120.95(17)
C28 C29 H29 119.5
H22A C22 H22B 109.5
H22A C22 H22C 109.5
H22B C22 H22C 109.5
C21 C22 H22A 109.5
C21 C22 H22B 109.5
C21 C22 H22C 109.5
C4 C12 H12 107.4
C4 C12 C14 110.43(15)
C4 C12 C13 113.21(15)
C14 C12 H12 107.4
C13 C12 H12 107.4
C13 C12 C14 110.72(16)
C16 C17 H17 119.4
C18 C17 H17 119.4
C18 C17 C16 121.29(17)
C32 C31 H31 119.3
C30 C31 H31 119.3
C30 C31 C32 121.32(17)
C15 C20 C24 121.34(15)
C19 C20 C15 117.45(16)
C19 C20 C24 121.12(15)
C38 C35 C34 106.96(16)
C37 C35 C34 112.02(16)
C37 C35 C38 109.72(19)
C36 C35 C34 108.36(16)
C36 C35 C38 110.14(18)
C36 C35 C37 109.60(19)
C22 C21 H21 107.0
C23 C21 C22 110.20(15)
C23 C21 H21 107.0
C23 C21 C16 113.26(15)
C16 C21 C22 112.05(15)
C16 C21 H21 107.0
N1 C2 H2 121.3
N1 C2 C1 117.42(15)
C1 C2 H2 121.3
N2 C1 C2 116.04(15)
N2 C1 H1 122.0
C2 C1 H1 122.0
C8 C9 H9 107.6
C8 C9 C11 109.88(15)
C8 C9 C10 113.54(16)
C11 C9 H9 107.6
C10 C9 H9 107.6
C10 C9 C11 110.31(16)
C7 C8 C3 117.38(16)
C7 C8 C9 122.06(16)
C3 C8 C9 120.49(15)
C21 C23 H23A 109.5
C21 C23 H23B 109.5
C21 C23 H23C 109.5
H23A C23 H23B 109.5
H23A C23 H23C 109.5
H23B C23 H23C 109.5
C20 C15 N1 118.12(15)
C20 C15 C16 123.48(15)
C16 C15 N1 118.22(14)
O1 C34 C35 113.94(15)
O2 C34 O1 126.27(17)
O2 C34 C35 119.79(16)
C27 C32 H32 119.5
C31 C32 C27 121.00(17)
C31 C32 H32 119.5
C20 C19 H19 119.7
C18 C19 C20 120.69(17)
C18 C19 H19 119.7
C17 C16 C21 121.66(16)
C17 C16 C15 116.45(16)
C15 C16 C21 121.89(15)
C3 C4 C12 121.89(15)
C5 C4 C3 116.97(16)
C5 C4 C12 121.12(16)
H33A C33 H33B 109.5
H33A C33 H33C 109.5
H33B C33 H33C 109.5
C30 C33 H33A 109.5
C30 C33 H33B 109.5
C30 C33 H33C 109.5
H26A C26 H26B 109.5
H26A C26 H26C 109.5
H26B C26 H26C 109.5
C24 C26 H26A 109.5
C24 C26 H26B 109.5
C24 C26 H26C 109.5
C7 C6 H6 119.6
C7 C6 C5 120.73(16)
C5 C6 H6 119.6
C29 C30 C33 121.25(17)
C31 C30 C29 117.85(16)
C31 C30 C33 120.90(17)
C27 C28 C29 121.51(16)
C27 C28 H28 119.2
C29 C28 H28 119.2
C20 C24 C26 113.67(15)
C20 C24 H24 107.8
C20 C24 C25 109.47(16)
C26 C24 H24 107.8
C25 C24 C26 109.99(15)
C25 C24 H24 107.8
C12 C14 H14A 109.5
C12 C14 H14B 109.5
C12 C14 H14C 109.5
H14A C14 H14B 109.5
H14A C14 H14C 109.5
H14B C14 H14C 109.5
C4 C5 H5 119.5
C6 C5 C4 121.08(17)
C6 C5 H5 119.5
C17 C18 H18 119.7
C19 C18 C17 120.59(16)
C19 C18 H18 119.7
C9 C11 H11A 109.5
C9 C11 H11B 109.5
C9 C11 H11C 109.5
H11A C11 H11B 109.5
H11A C11 H11C 109.5
H11B C11 H11C 109.5
C12 C13 H13A 109.5
C12 C13 H13B 109.5
C12 C13 H13C 109.5
H13A C13 H13B 109.5
H13A C13 H13C 109.5
H13B C13 H13C 109.5
C9 C10 H10A 109.5
C9 C10 H10B 109.5
C9 C10 H10C 109.5
H10A C10 H10B 109.5
H10A C10 H10C 109.5
H10B C10 H10C 109.5
C24 C25 H25A 109.5
C24 C25 H25B 109.5
C24 C25 H25C 109.5
H25A C25 H25B 109.5
H25A C25 H25C 109.5
H25B C25 H25C 109.5
C35 C38 H38A 109.5
C35 C38 H38B 109.5
C35 C38 H38C 109.5
H38A C38 H38B 109.5
H38A C38 H38C 109.5
H38B C38 H38C 109.5
C35 C37 H37A 109.5
C35 C37 H37B 109.5
C35 C37 H37C 109.5
H37A C37 H37B 109.5
H37A C37 H37C 109.5
H37B C37 H37C 109.5
C35 C36 H36A 109.5
C35 C36 H36B 109.5
C35 C36 H36C 109.5
H36A C36 H36B 109.5
H36A C36 H36C 109.5
H36B C36 H36C 109.5

loop_
_geom_bond_atom_site_label_1
_geom_bond_atom_site_label_2
_geom_bond_distance
Pd1 O1 2.0121(12)
Pd1 N1 2.0540(14)
Pd1 N2 2.1285(14)
Pd1 C27 1.9975(17)
O1 C34 1.279(2)
N1 C2 1.287(2)
N1 C15 1.439(2)
O2 C34 1.226(2)
N2 C3 1.435(2)
N2 C1 1.282(2)
C7 H7 0.9500
C7 C8 1.397(2)
C7 C6 1.379(3)
C27 C32 1.404(2)
C27 C28 1.389(2)
C3 C8 1.401(2)
C3 C4 1.402(2)
C29 H29 0.9500
C29 C30 1.391(3)
C29 C28 1.399(2)
C22 H22A 0.9800
C22 H22B 0.9800
C22 H22C 0.9800
C22 C21 1.539(3)
C12 H12 1.0000
C12 C4 1.522(2)
C12 C14 1.534(3)
C12 C13 1.527(3)
C17 H17 0.9500
C17 C16 1.398(2)
C17 C18 1.390(3)
C31 H31 0.9500
C31 C32 1.395(3)
C31 C30 1.391(3)
C20 C15 1.402(2)
C20 C19 1.393(2)
C20 C24 1.520(2)
C35 C34 1.554(2)
C35 C38 1.529(3)
C35 C37 1.528(3)
C35 C36 1.527(3)
C21 H21 1.0000
C21 C23 1.526(2)
C21 C16 1.528(2)
C2 H2 0.9500
C2 C1 1.471(2)
C1 H1 0.9500
C9 H9 1.0000
C9 C8 1.521(2)
C9 C11 1.535(3)
C9 C10 1.528(3)
C23 H23A 0.9800
C23 H23B 0.9800
C23 H23C 0.9800
C15 C16 1.403(2)
C32 H32 0.9500
C19 H19 0.9500
C19 C18 1.382(3)
C4 C5 1.398(2)
C33 H33A 0.9800
C33 H33B 0.9800
C33 H33C 0.9800
C33 C30 1.512(2)
C26 H26A 0.9800
C26 H26B 0.9800
C26 H26C 0.9800
C26 C24 1.531(2)
C6 H6 0.9500
C6 C5 1.382(3)
C28 H28 0.9500
C24 H24 1.0000
C24 C25 1.526(3)
C14 H14A 0.9800
C14 H14B 0.9800
C14 H14C 0.9800
C5 H5 0.9500
C18 H18 0.9500
C11 H11A 0.9800
C11 H11B 0.9800
C11 H11C 0.9800
C13 H13A 0.9800
C13 H13B 0.9800
C13 H13C 0.9800
C10 H10A 0.9800
C10 H10B 0.9800
C10 H10C 0.9800
C25 H25A 0.9800
C25 H25B 0.9800
C25 H25C 0.9800
C38 H38A 0.9800
C38 H38B 0.9800
C38 H38C 0.9800
C37 H37A 0.9800
C37 H37B 0.9800
C37 H37C 0.9800
C36 H36A 0.9800
C36 H36B 0.9800
C36 H36C 0.9800

loop_
_geom_torsion_atom_site_label_1
_geom_torsion_atom_site_label_2
_geom_torsion_atom_site_label_3
_geom_torsion_atom_site_label_4
_geom_torsion
Pd1 O1 C34 O2 -6.9(3)
Pd1 O1 C34 C35 172.47(11)
Pd1 N1 C2 C1 -1.84(19)
Pd1 N1 C15 C20 -74.05(18)
Pd1 N1 C15 C16 101.23(16)
Pd1 N2 C3 C8 -77.53(18)
Pd1 N2 C3 C4 98.14(17)
Pd1 N2 C1 C2 5.31(18)
Pd1 C27 C32 C31 -179.62(13)
Pd1 C27 C28 C29 -179.81(13)
N1 C2 C1 N2 -2.5(2)
N1 C15 C16 C17 -172.64(15)
N1 C15 C16 C21 6.9(2)
N2 C3 C8 C7 175.73(15)
N2 C3 C8 C9 -7.4(2)
N2 C3 C4 C12 3.2(2)
N2 C3 C4 C5 -175.12(15)
C7 C6 C5 C4 -0.5(3)
C3 N2 C1 C2 179.52(14)
C3 C4 C5 C6 -0.1(3)
C22 C21 C16 C17 104.04(19)
C22 C21 C16 C15 -75.5(2)
C12 C4 C5 C6 -178.52(17)
C20 C15 C16 C17 2.4(2)
C20 C15 C16 C21 -178.07(16)
C20 C19 C18 C17 2.1(3)
C2 N1 C15 C20 110.76(18)
C2 N1 C15 C16 -74.0(2)
C1 N2 C3 C8 108.98(19)
C1 N2 C3 C4 -75.3(2)
C8 C7 C6 C5 1.1(3)
C8 C3 C4 C12 178.65(16)
C8 C3 C4 C5 0.3(3)
C23 C21 C16 C17 -21.4(2)
C23 C21 C16 C15 159.08(16)
C15 N1 C2 C1 173.84(14)
C15 C20 C19 C18 -0.8(3)
C15 C20 C24 C26 139.77(17)
C15 C20 C24 C25 -96.80(19)
C32 C27 C28 C29 -0.5(2)
C32 C31 C30 C29 -0.6(3)
C32 C31 C30 C33 178.85(16)
C19 C20 C15 N1 173.54(15)
C19 C20 C15 C16 -1.5(2)
C19 C20 C24 C26 -43.9(2)
C19 C20 C24 C25 79.6(2)
C16 C17 C18 C19 -1.1(3)
C4 C3 C8 C7 0.2(3)
C4 C3 C8 C9 177.11(16)
C6 C7 C8 C3 -0.9(3)
C6 C7 C8 C9 -177.75(17)
C30 C29 C28 C27 -0.6(3)
C30 C31 C32 C27 -0.5(3)
C28 C27 C32 C31 1.1(3)
C28 C29 C30 C31 1.2(3)
C28 C29 C30 C33 -178.31(16)
C24 C20 C15 N1 -10.0(2)
C24 C20 C15 C16 175.03(16)
C24 C20 C19 C18 -177.32(16)
C14 C12 C4 C3 -76.8(2)
C14 C12 C4 C5 101.50(19)
C18 C17 C16 C21 179.40(16)
C18 C17 C16 C15 -1.0(3)
C11 C9 C8 C7 97.9(2)
C11 C9 C8 C3 -78.9(2)
C13 C12 C4 C3 158.43(16)
C13 C12 C4 C5 -23.3(2)
C10 C9 C8 C7 -26.2(2)
C10 C9 C8 C3 157.07(17)
C38 C35 C34 O1 109.08(19)
C38 C35 C34 O2 -71.5(2)
C37 C35 C34 O1 -11.2(2)
C37 C35 C34 O2 168.23(19)
C36 C35 C34 O1 -132.21(18)
C36 C35 C34 O2 47.2(2)
